data_7022254
loop_
_publ_author_name
'Sen, Tamal K.'
'Mukherjee, Arup'
'Modak, Arghya'
'Mandal, Swadhin K.'
'Koley, Debasis'

_publ_section_title
;
 Substitution effect on phenalenyl backbone in the rate of organozinc
 catalyzed ROP of cyclic esters.
;
_journal_issue 5
_journal_name_full 'Dalton transactions (Cambridge, England : 2003)'
_journal_page_first 1893
_journal_page_last 1904
_journal_paper_doi 10.1039/c2dt32152a
_journal_volume 42
_journal_year 2013
_chemical_formula_moiety 'C27 H34 N2 Zn'
_chemical_formula_sum 'C27 H34 N2 Zn'
_chemical_formula_weight 451.96
_chemical_name_systematic
;
?
;
_space_group_IT_number 14
_symmetry_cell_setting monoclinic
_symmetry_space_group_name_Hall '-P 2ybc'
_symmetry_space_group_name_H-M 'P 1 21/c 1'
_atom_sites_solution_hydrogens geom
_atom_sites_solution_primary direct
_atom_sites_solution_secondary difmap
_audit_creation_method SHELXL-97
_cell_angle_alpha 90.00
_cell_angle_beta 105.050(4)
_cell_angle_gamma 90.00
_cell_formula_units_Z 4
_cell_length_a 10.008(2)
_cell_length_b 12.724(3)
_cell_length_c 17.615(4)
_cell_measurement_reflns_used 9986
_cell_measurement_temperature 100(2)
_cell_measurement_theta_max 30.45
_cell_measurement_theta_min 2.39
_cell_volume 2166.2(8)
_computing_cell_refinement 'Bruker SAINT'
_computing_data_collection 'Bruker APEX2'
_computing_data_reduction 'Bruker SAINT'
_computing_molecular_graphics 'Bruker SHELXTL'
_computing_publication_material 'Bruker SHELXTL'
_computing_structure_refinement 'SHELXL-97 (Sheldrick, 1997)'
_computing_structure_solution 'SHELXS-97 (Sheldrick, 1990)'
_diffrn_ambient_temperature 100(2)
_diffrn_measured_fraction_theta_full 1.000
_diffrn_measured_fraction_theta_max 1.000
_diffrn_measurement_device_type 'Bruker APEX-II CCD'
_diffrn_measurement_method '\f and \w scans'
_diffrn_radiation_monochromator graphite
_diffrn_radiation_source 'fine-focus sealed tube'
_diffrn_radiation_type MoK\a
_diffrn_radiation_wavelength 0.71073
_diffrn_reflns_av_R_equivalents 0.0455
_diffrn_reflns_av_sigmaI/netI 0.0223
_diffrn_reflns_limit_h_max 12
_diffrn_reflns_limit_h_min -12
_diffrn_reflns_limit_k_max 16
_diffrn_reflns_limit_k_min -16
_diffrn_reflns_limit_l_max 22
_diffrn_reflns_limit_l_min -22
_diffrn_reflns_number 44148
_diffrn_reflns_theta_full 27.00
_diffrn_reflns_theta_max 27.00
_diffrn_reflns_theta_min 2.00
_exptl_absorpt_coefficient_mu 1.151
_exptl_absorpt_correction_T_max 0.891
_exptl_absorpt_correction_T_min 0.759
_exptl_absorpt_correction_type multi-scan
_exptl_absorpt_process_details 'SADABS; BRUKER; 2008'
_exptl_crystal_colour red
_exptl_crystal_density_diffrn 1.395
_exptl_crystal_density_method 'not measured'
_exptl_crystal_description block
_exptl_crystal_F_000 960
_exptl_crystal_size_max 0.3
_exptl_crystal_size_mid 0.2
_exptl_crystal_size_min 0.1
_refine_diff_density_max 0.427
_refine_diff_density_min -0.437
_refine_diff_density_rms 0.056
_refine_ls_extinction_method none
_refine_ls_goodness_of_fit_ref 1.026
_refine_ls_hydrogen_treatment mixed
_refine_ls_matrix_type full
_refine_ls_number_parameters 407
_refine_ls_number_reflns 4729
_refine_ls_number_restraints 0
_refine_ls_restrained_S_all 1.026
_refine_ls_R_factor_all 0.0313
_refine_ls_R_factor_gt 0.0251
_refine_ls_shift/su_max 0.002
_refine_ls_shift/su_mean 0.000
_refine_ls_structure_factor_coef Fsqd
_refine_ls_weighting_details 'calc w=1/[\s^2^(Fo^2^)+(0.0348P)^2^+1.4856P] where P=(Fo^2^+2Fc^2^)/3'
_refine_ls_weighting_scheme calc
_refine_ls_wR_factor_gt 0.0651
_refine_ls_wR_factor_ref 0.0694
_reflns_number_gt 4183
_reflns_number_total 4729
_reflns_threshold_expression >2sigma(I)
_cod_data_source_file c2dt32152a.txt
_cod_data_source_block complex6
_cod_depositor_comments
;
The following automatic conversions were performed:

'_symmetry_cell_setting' value 'Monoclinic' changed to 'monoclinic'
according to /home/saulius/struct/CIF-dictionaries/cif_core.dic
dictionary named 'cif_core.dic' version 2.4.2 from 2011-04-26.

Automatic conversion script
Id: cif_fix_values 1891 2012-01-12 08:04:46Z andrius 
;
_cod_original_sg_symbol_H-M P2(1)/c
_cod_database_code 7022254

loop_
_symmetry_equiv_pos_as_xyz
'x, y, z'
'-x, y+1/2, -z+1/2'
'-x, -y, -z'
'x, -y-1/2, z-1/2'

loop_
_atom_site_label
_atom_site_type_symbol
_atom_site_fract_x
_atom_site_fract_y
_atom_site_fract_z
_atom_site_U_iso_or_equiv
_atom_site_adp_type
_atom_site_occupancy
_atom_site_symmetry_multiplicity
_atom_site_calc_flag
Zn1 Zn 0.673482(19) 0.861527(13) 0.129503(10) 0.01444(7) Uani 1 1 d
N1 N 0.78076(13) 0.99126(10) 0.15640(7) 0.0116(2) Uani 1 1 d
N2 N 0.62080(13) 0.88714(10) 0.01625(7) 0.0109(2) Uani 1 1 d
C1 C 0.84373(15) 1.03640(11) 0.10670(8) 0.0122(3) Uani 1 1 d
C2 C 0.79195(15) 1.02868(11) 0.02192(8) 0.0111(3) Uani 1 1 d
C3 C 0.67597(15) 0.96325(11) -0.01840(8) 0.0109(3) Uani 1 1 d
C4 C 0.51046(15) 0.82096(11) -0.03378(8) 0.0114(3) Uani 1 1 d
C5 C 0.43273(16) 0.75793(12) 0.01484(9) 0.0132(3) Uani 1 1 d
C6 C 0.31402(16) 0.69710(12) -0.03925(9) 0.0154(3) Uani 1 1 d
C7 C 0.36648(18) 0.62206(13) -0.09248(10) 0.0189(3) Uani 1 1 d
C8 C 0.45255(17) 0.68060(13) -0.13840(10) 0.0189(3) Uani 1 1 d
C9 C 0.56862(16) 0.74383(12) -0.08365(9) 0.0153(3) Uani 1 1 d
C10 C 0.61983(16) 0.98271(12) -0.10190(9) 0.0136(3) Uani 1 1 d
C11 C 0.67973(16) 1.04715(12) -0.14387(9) 0.0143(3) Uani 1 1 d
C12 C 0.80340(16) 1.10179(12) -0.10840(9) 0.0134(3) Uani 1 1 d
C13 C 0.86835(17) 1.16419(12) -0.15344(9) 0.0163(3) Uani 1 1 d
C14 C 0.98725(17) 1.21974(12) -0.11936(10) 0.0183(3) Uani 1 1 d
C15 C 1.03978(17) 1.21561(12) -0.03887(10) 0.0167(3) Uani 1 1 d
C16 C 0.97662(16) 1.15494(11) 0.00830(9) 0.0135(3) Uani 1 1 d
C17 C 1.03189(16) 1.15188(12) 0.09125(9) 0.0156(3) Uani 1 1 d
C18 C 0.96862(16) 1.09765(12) 0.13723(9) 0.0152(3) Uani 1 1 d
C19 C 0.85720(15) 1.09369(11) -0.02530(8) 0.0115(3) Uani 1 1 d
C20 C 0.82167(16) 1.02015(12) 0.24055(8) 0.0133(3) Uani 1 1 d
C21 C 0.93033(17) 0.94468(13) 0.28830(9) 0.0167(3) Uani 1 1 d
C22 C 0.96497(18) 0.96769(14) 0.37648(9) 0.0188(3) Uani 1 1 d
C23 C 0.83472(18) 0.96797(14) 0.40576(9) 0.0202(3) Uani 1 1 d
C24 C 0.72897(18) 1.04615(13) 0.36005(9) 0.0178(3) Uani 1 1 d
C25 C 0.69293(17) 1.02309(13) 0.27180(9) 0.0158(3) Uani 1 1 d
C26 C 0.6454(2) 0.74760(13) 0.19982(10) 0.0238(4) Uani 1 1 d
C27 C 0.7021(2) 0.64031(15) 0.18549(12) 0.0285(4) Uani 1 1 d
H14 H 1.032(2) 1.2581(15) -0.1504(11) 0.020(5) Uiso 1 1 d
H13 H 0.828(2) 1.1644(15) -0.2079(12) 0.018(5) Uiso 1 1 d
H11 H 0.6376(19) 1.0566(14) -0.1978(11) 0.017(5) Uiso 1 1 d
H10 H 0.5399(19) 0.9498(14) -0.1281(10) 0.012(4) Uiso 1 1 d
H17 H 1.113(2) 1.1897(15) 0.1122(10) 0.014(4) Uiso 1 1 d
H18 H 1.0089(19) 1.0952(15) 0.1901(11) 0.015(4) Uiso 1 1 d
H20 H 0.8612(17) 1.0904(14) 0.2468(10) 0.009(4) Uiso 1 1 d
H4 H 0.4417(19) 0.8664(13) -0.0671(10) 0.009(4) Uiso 1 1 d
H9A H 0.6207(19) 0.7798(14) -0.1129(10) 0.012(4) Uiso 1 1 d
H9B H 0.632(2) 0.6959(15) -0.0487(11) 0.019(5) Uiso 1 1 d
H5A H 0.3958(18) 0.8028(14) 0.0479(10) 0.012(4) Uiso 1 1 d
H5B H 0.4965(19) 0.7079(15) 0.0477(11) 0.016(4) Uiso 1 1 d
H6A H 0.2504(19) 0.7462(14) -0.0710(10) 0.012(4) Uiso 1 1 d
H24A H 0.768(2) 1.1173(16) 0.3698(11) 0.018(5) Uiso 1 1 d
H24B H 0.646(2) 1.0424(15) 0.3765(11) 0.019(5) Uiso 1 1 d
H23A H 0.795(2) 0.9002(17) 0.3991(11) 0.022(5) Uiso 1 1 d
H25A H 0.6312(18) 1.0740(14) 0.2452(10) 0.012(4) Uiso 1 1 d
H25B H 0.6446(19) 0.9560(15) 0.2619(11) 0.018(5) Uiso 1 1 d
H21B H 0.898(2) 0.8723(15) 0.2789(11) 0.016(5) Uiso 1 1 d
H15 H 1.122(2) 1.2533(15) -0.0138(11) 0.018(5) Uiso 1 1 d
H26A H 0.687(3) 0.7665(19) 0.2522(15) 0.047(7) Uiso 1 1 d
H26B H 0.545(2) 0.7387(17) 0.1957(12) 0.032(6) Uiso 1 1 d
H27B H 0.802(3) 0.6428(18) 0.1937(15) 0.047(7) Uiso 1 1 d
H27A H 0.668(3) 0.617(2) 0.1321(16) 0.050(8) Uiso 1 1 d
H27C H 0.684(3) 0.586(2) 0.2200(15) 0.051(7) Uiso 1 1 d
H8A H 0.395(2) 0.7293(15) -0.1762(11) 0.018(5) Uiso 1 1 d
H8B H 0.492(2) 0.6311(15) -0.1683(12) 0.023(5) Uiso 1 1 d
H7A H 0.287(2) 0.5875(16) -0.1301(11) 0.020(5) Uiso 1 1 d
H7B H 0.423(2) 0.5675(16) -0.0614(11) 0.023(5) Uiso 1 1 d
H21A H 1.013(2) 0.9491(15) 0.2709(11) 0.017(5) Uiso 1 1 d
H6B H 0.262(2) 0.6585(15) -0.0088(11) 0.019(5) Uiso 1 1 d
H22A H 1.012(2) 1.0341(15) 0.3874(11) 0.018(5) Uiso 1 1 d
H23B H 0.853(2) 0.9842(16) 0.4600(12) 0.025(5) Uiso 1 1 d
H22B H 1.028(2) 0.9164(16) 0.4049(11) 0.020(5) Uiso 1 1 d

loop_
_atom_site_aniso_label
_atom_site_aniso_U_11
_atom_site_aniso_U_22
_atom_site_aniso_U_33
_atom_site_aniso_U_23
_atom_site_aniso_U_13
_atom_site_aniso_U_12
Zn1 0.02033(11) 0.01271(10) 0.00879(9) -0.00004(6) 0.00111(7) -0.00472(7)
N1 0.0128(6) 0.0130(6) 0.0083(5) -0.0012(4) 0.0014(5) -0.0007(5)
N2 0.0102(6) 0.0126(6) 0.0093(6) -0.0022(4) 0.0015(5) -0.0006(5)
C1 0.0113(7) 0.0109(6) 0.0134(7) -0.0005(5) 0.0012(6) 0.0022(5)
C2 0.0104(7) 0.0117(6) 0.0111(7) -0.0003(5) 0.0025(6) 0.0022(5)
C3 0.0100(7) 0.0123(6) 0.0104(6) -0.0008(5) 0.0027(5) 0.0027(5)
C4 0.0095(7) 0.0135(7) 0.0105(6) -0.0021(5) 0.0014(5) -0.0003(5)
C5 0.0119(7) 0.0144(7) 0.0130(7) -0.0010(6) 0.0031(6) -0.0016(6)
C6 0.0137(8) 0.0160(7) 0.0158(7) 0.0005(6) 0.0028(6) -0.0027(6)
C7 0.0172(8) 0.0151(7) 0.0217(8) -0.0043(6) 0.0005(7) -0.0028(6)
C8 0.0169(8) 0.0206(8) 0.0189(8) -0.0095(6) 0.0039(7) -0.0021(6)
C9 0.0126(8) 0.0171(7) 0.0161(7) -0.0052(6) 0.0039(6) -0.0012(6)
C10 0.0131(8) 0.0155(7) 0.0110(7) -0.0024(5) 0.0008(6) -0.0005(6)
C11 0.0176(8) 0.0160(7) 0.0091(7) -0.0004(5) 0.0030(6) 0.0028(6)
C12 0.0141(8) 0.0128(7) 0.0144(7) -0.0002(5) 0.0058(6) 0.0035(6)
C13 0.0187(8) 0.0164(7) 0.0152(7) 0.0018(6) 0.0069(6) 0.0039(6)
C14 0.0191(8) 0.0158(7) 0.0240(8) 0.0044(6) 0.0125(7) 0.0011(6)
C15 0.0127(8) 0.0141(7) 0.0241(8) 0.0000(6) 0.0065(6) 0.0002(6)
C16 0.0114(7) 0.0127(7) 0.0167(7) -0.0004(5) 0.0044(6) 0.0031(5)
C17 0.0093(7) 0.0165(7) 0.0195(8) -0.0022(6) 0.0013(6) -0.0014(6)
C18 0.0123(8) 0.0182(7) 0.0130(7) -0.0008(6) -0.0004(6) 0.0003(6)
C19 0.0107(7) 0.0108(6) 0.0137(7) -0.0002(5) 0.0042(5) 0.0029(5)
C20 0.0152(8) 0.0143(7) 0.0085(6) -0.0018(5) 0.0000(6) -0.0015(6)
C21 0.0172(8) 0.0192(8) 0.0118(7) -0.0003(6) 0.0003(6) 0.0020(6)
C22 0.0189(8) 0.0237(8) 0.0106(7) 0.0010(6) -0.0020(6) 0.0005(7)
C23 0.0246(9) 0.0244(9) 0.0104(7) 0.0004(6) 0.0027(6) -0.0036(7)
C24 0.0186(9) 0.0227(8) 0.0125(7) -0.0038(6) 0.0049(6) -0.0029(6)
C25 0.0147(8) 0.0202(8) 0.0112(7) -0.0017(6) 0.0009(6) -0.0006(6)
C26 0.0362(11) 0.0210(8) 0.0129(7) 0.0009(6) 0.0040(7) -0.0090(7)
C27 0.0306(11) 0.0243(9) 0.0287(10) 0.0120(7) 0.0043(8) 0.0009(7)

loop_
_atom_type_symbol
_atom_type_description
_atom_type_scat_dispersion_real
_atom_type_scat_dispersion_imag
_atom_type_scat_source
C C 0.0033 0.0016 'International Tables Vol C Tables 4.2.6.8 and 6.1.1.4'
H H 0.0000 0.0000 'International Tables Vol C Tables 4.2.6.8 and 6.1.1.4'
N N 0.0061 0.0033 'International Tables Vol C Tables 4.2.6.8 and 6.1.1.4'
Zn Zn 0.2839 1.4301 'International Tables Vol C Tables 4.2.6.8 and 6.1.1.4'

loop_
_geom_angle_atom_site_label_1
_geom_angle_atom_site_label_2
_geom_angle_atom_site_label_3
_geom_angle
N2 Zn1 N1 95.28(5)
N2 Zn1 C26 135.94(6)
N1 Zn1 C26 128.72(6)
C1 N1 C20 119.73(12)
C1 N1 Zn1 121.78(10)
C20 N1 Zn1 116.35(9)
C3 N2 C4 118.14(12)
C3 N2 Zn1 123.54(10)
C4 N2 Zn1 118.28(9)
N1 C1 C2 122.87(13)
N1 C1 C18 119.72(13)
C2 C1 C18 117.41(13)
C19 C2 C1 117.38(13)
C19 C2 C3 118.00(13)
C1 C2 C3 124.58(13)
N2 C3 C10 119.23(13)
N2 C3 C2 124.26(13)
C10 C3 C2 116.51(13)
N2 C4 C5 111.99(11)
N2 C4 C9 111.71(12)
C5 C4 C9 108.10(12)
N2 C4 H4 108.8(10)
C5 C4 H4 105.5(10)
C9 C4 H4 110.6(10)
C4 C5 C6 110.11(12)
C4 C5 H5A 111.3(11)
C6 C5 H5A 108.8(11)
C4 C5 H5B 109.0(11)
C6 C5 H5B 108.8(11)
H5A C5 H5B 108.9(15)
C7 C6 C5 111.42(13)
C7 C6 H6A 109.4(10)
C5 C6 H6A 108.9(11)
C7 C6 H6B 110.0(11)
C5 C6 H6B 110.6(12)
H6A C6 H6B 106.4(15)
C8 C7 C6 110.70(13)
C8 C7 H7A 108.9(11)
C6 C7 H7A 110.2(11)
C8 C7 H7B 109.0(12)
C6 C7 H7B 110.1(11)
H7A C7 H7B 107.7(16)
C7 C8 C9 111.35(13)
C7 C8 H8A 110.7(11)
C9 C8 H8A 108.3(11)
C7 C8 H8B 109.9(12)
C9 C8 H8B 109.4(12)
H8A C8 H8B 107.2(16)
C4 C9 C8 111.06(13)
C4 C9 H9A 110.5(11)
C8 C9 H9A 110.4(11)
C4 C9 H9B 108.7(11)
C8 C9 H9B 109.3(11)
H9A C9 H9B 106.9(15)
C11 C10 C3 123.37(14)
C11 C10 H10 117.2(11)
C3 C10 H10 119.4(11)
C10 C11 C12 121.35(14)
C10 C11 H11 119.0(11)
C12 C11 H11 119.6(11)
C13 C12 C11 120.73(14)
C13 C12 C19 121.12(14)
C11 C12 C19 118.12(14)
C14 C13 C12 121.34(15)
C14 C13 H13 122.6(12)
C12 C13 H13 116.0(12)
C15 C14 C13 118.87(15)
C15 C14 H14 120.8(12)
C13 C14 H14 120.4(12)
C14 C15 C16 121.40(15)
C14 C15 H15 120.5(11)
C16 C15 H15 118.1(11)
C15 C16 C19 121.07(14)
C15 C16 C17 120.66(14)
C19 C16 C17 118.26(14)
C18 C17 C16 121.06(15)
C18 C17 H17 121.7(11)
C16 C17 H17 117.3(11)
C17 C18 C1 123.24(14)
C17 C18 H18 118.7(12)
C1 C18 H18 117.9(12)
C16 C19 C12 116.13(13)
C16 C19 C2 122.12(13)
C12 C19 C2 121.74(14)
N1 C20 C25 109.13(12)
N1 C20 C21 111.57(12)
C25 C20 C21 111.29(13)
N1 C20 H20 109.9(10)
C25 C20 H20 107.1(10)
C21 C20 H20 107.8(10)
C20 C21 C22 112.32(13)
C20 C21 H21B 109.9(11)
C22 C21 H21B 109.3(11)
C20 C21 H21A 109.8(11)
C22 C21 H21A 109.1(11)
H21B C21 H21A 106.2(16)
C23 C22 C21 110.89(14)
C23 C22 H22A 110.3(11)
C21 C22 H22A 110.0(11)
C23 C22 H22B 109.6(12)
C21 C22 H22B 110.2(11)
H22A C22 H22B 105.7(16)
C22 C23 C24 111.20(13)
C22 C23 H23A 109.2(12)
C24 C23 H23A 108.5(12)
C22 C23 H23B 112.8(13)
C24 C23 H23B 108.3(12)
H23A C23 H23B 106.6(17)
C23 C24 C25 111.12(13)
C23 C24 H24A 108.7(12)
C25 C24 H24A 109.4(11)
C23 C24 H24B 110.4(12)
C25 C24 H24B 107.9(12)
H24A C24 H24B 109.4(16)
C20 C25 C24 111.87(13)
C20 C25 H25A 110.3(11)
C24 C25 H25A 109.2(11)
C20 C25 H25B 109.9(11)
C24 C25 H25B 109.0(11)
H25A C25 H25B 106.5(15)
C27 C26 Zn1 115.71(13)
C27 C26 H26A 107.5(15)
Zn1 C26 H26A 109.1(15)
C27 C26 H26B 107.4(13)
Zn1 C26 H26B 110.1(12)
H26A C26 H26B 106.7(19)
C26 C27 H27B 111.0(14)
C26 C27 H27A 112.8(16)
H27B C27 H27A 104(2)
C26 C27 H27C 113.3(15)
H27B C27 H27C 106(2)
H27A C27 H27C 109(2)

loop_
_geom_bond_atom_site_label_1
_geom_bond_atom_site_label_2
_geom_bond_distance
Zn1 N2 1.9540(13)
Zn1 N1 1.9591(13)
Zn1 C26 1.9737(17)
N1 C1 1.3342(19)
N1 C20 1.4781(18)
N2 C3 1.3379(19)
N2 C4 1.4832(18)
C1 C2 1.451(2)
C1 C18 1.452(2)
C2 C19 1.444(2)
C2 C3 1.455(2)
C3 C10 1.453(2)
C4 C5 1.526(2)
C4 C9 1.529(2)
C4 H4 0.971(18)
C5 C6 1.527(2)
C5 H5A 0.955(18)
C5 H5B 0.977(19)
C6 C7 1.524(2)
C6 H6A 0.960(18)
C6 H6B 0.97(2)
C7 C8 1.521(2)
C7 H7A 0.99(2)
C7 H7B 0.97(2)
C8 C9 1.531(2)
C8 H8A 0.98(2)
C8 H8B 0.97(2)
C9 H9A 0.941(19)
C9 H9B 0.97(2)
C10 C11 1.345(2)
C10 H10 0.915(19)
C11 C12 1.416(2)
C11 H11 0.941(19)
C12 C13 1.396(2)
C12 C19 1.426(2)
C13 C14 1.380(2)
C13 H13 0.940(19)
C14 C15 1.379(2)
C14 H14 0.93(2)
C15 C16 1.399(2)
C15 H15 0.956(19)
C16 C19 1.421(2)
C16 C17 1.422(2)
C17 C18 1.341(2)
C17 H17 0.932(19)
C18 H18 0.915(19)
C20 C25 1.527(2)
C20 C21 1.529(2)
C20 H20 0.973(18)
C21 C22 1.529(2)
C21 H21B 0.977(19)
C21 H21A 0.96(2)
C22 C23 1.521(2)
C22 H22A 0.96(2)
C22 H22B 0.96(2)
C23 C24 1.522(2)
C23 H23A 0.95(2)
C23 H23B 0.95(2)
C24 C25 1.530(2)
C24 H24A 0.98(2)
C24 H24B 0.95(2)
C25 H25A 0.933(18)
C25 H25B 0.974(19)
C26 C27 1.525(3)
C26 H26A 0.94(3)
C26 H26B 0.99(2)
C27 H27B 0.97(3)
C27 H27A 0.96(3)
C27 H27C 0.97(3)
